data_2202619
loop_
_publ_author_name
'Goreshnik, E.'
'Leblanc, M.'
'Maisonneuve, V.'

_publ_section_title
;
 1,4,8,11-Tetraazacyclodecane-1,4,8,11-tetraium
 bis(aquapentafluoroaluminate) dihydrate
;
_journal_coden_ASTM ACSEBH
_journal_issue 11
_journal_name_full
;
 Acta Crystallographica, Section E: Structure Reports Online
;
_journal_page_first 1059
_journal_page_last 1061
_journal_paper_doi 10.1107/S1600536803023699
_journal_volume 59
_journal_year 2003
_chemical_formula_iupac '(C10 H28 N4) [Al F5 (H2 O)]2, 2H2 O'
_chemical_formula_moiety 'C10 H28 N4 1+, 2Al F5 H2 O 2-, 2H2 O'
_chemical_formula_sum 'C10 H36 Al2 F10 N4 O4'
_chemical_formula_weight 520.3675
_space_group_crystal_system monoclinic
_space_group_IT_number 14
_space_group_name_Hall '-P 2yn'
_space_group_name_H-M_alt 'P 1 21/n 1'
_cell_angle_alpha 90.00
_cell_angle_beta 97.141(8)
_cell_angle_gamma 90.00
_cell_formula_units_Z 2
_cell_length_a 8.4930(8)
_cell_length_b 8.9320(10)
_cell_length_c 13.434(2)
_cell_measurement_temperature 293(2)
_cell_volume 1011.2(2)
_diffrn_ambient_temperature 293(2)
_exptl_crystal_density_diffrn 1.709
_cod_duplicate_entry 1100118
_cod_original_sg_symbol_H-M 'P 21/n'
_cod_database_code 2202619

loop_
_symmetry_equiv_pos_as_xyz
'x, y, z'
'-x+1/2, y+1/2, -z+1/2'
'-x, -y, -z'
'x-1/2, -y-1/2, z-1/2'

loop_
_atom_site_label
_atom_site_fract_x
_atom_site_fract_y
_atom_site_fract_z
_atom_site_U_iso_or_equiv
_atom_site_adp_type
_atom_site_calc_flag
_atom_site_refinement_flags
_atom_site_occupancy
_atom_site_disorder_assembly
_atom_site_disorder_group
_atom_site_type_symbol
Al 0.34962(11) 0.21382(12) 0.06661(8) 0.0178(2) Uani d . 1 . . Al
F1 0.3863(2) 0.3257(3) 0.17890(16) 0.0324(5) Uani d . 1 . . F
F2 0.4504(2) 0.3417(3) -0.00278(17) 0.0329(5) Uani d . 1 . . F
F3 0.2390(2) 0.0843(3) 0.13107(16) 0.0335(5) Uani d . 1 . . F
F4 0.5146(2) 0.1058(2) 0.09959(16) 0.0319(5) Uani d . 1 . . F
F5 0.1823(2) 0.3229(2) 0.03060(15) 0.0232(5) Uani d . 1 . . F
O1 0.3038(3) 0.0969(3) -0.0546(2) 0.0302(6) Uani d D 1 . . O
H1WA 0.357(4) 0.027(3) -0.073(3) 0.036 Uiso d D 1 . . H
H1WB 0.212(2) 0.088(4) -0.081(3) 0.036 Uiso d D 1 . . H
O2 0.0375(3) 0.0195(4) 0.8369(3) 0.0479(9) Uani d D 1 . . O
H2WA -0.031(4) 0.000(6) 0.873(3) 0.058 Uiso d D 1 . . H
H2WB 0.007(5) 0.068(5) 0.787(2) 0.058 Uiso d D 1 . . H
N1 0.2341(3) 0.0972(3) 0.5466(2) 0.0219(6) Uani d . 1 . . N
H1A 0.2650 0.0067 0.5270 0.026 Uiso calc R 1 . . H
H1B 0.1275 0.1003 0.5344 0.026 Uiso calc R 1 . . H
N2 0.3241(3) 0.0578(3) 0.3272(2) 0.0219(6) Uani d . 1 . . N
H2A 0.2853 -0.0263 0.3520 0.026 Uiso calc R 1 . . H
H2B 0.2937 0.0588 0.2606 0.026 Uiso calc R 1 . . H
C1 0.2989(4) 0.2118(4) 0.4837(3) 0.0246(7) Uani d . 1 . . C
H1C 0.4138 0.2108 0.4974 0.029 Uiso calc R 1 . . H
H1D 0.2626 0.3096 0.5023 0.029 Uiso calc R 1 . . H
C2 0.5509(4) -0.0952(4) 0.3105(3) 0.0253(8) Uani d . 1 . . C
H2C 0.4945 -0.1761 0.3387 0.030 Uiso calc R 1 . . H
H2D 0.5308 -0.1022 0.2380 0.030 Uiso calc R 1 . . H
C3 0.2799(4) 0.1101(5) 0.6576(3) 0.0290(8) Uani d . 1 . . C
H3A 0.2450 0.2067 0.6796 0.035 Uiso calc R 1 . . H
H3B 0.2243 0.0335 0.6907 0.035 Uiso calc R 1 . . H
C4 0.2521(4) 0.1894(4) 0.3728(3) 0.0273(8) Uani d . 1 . . C
H4A 0.1376 0.1796 0.3607 0.033 Uiso calc R 1 . . H
H4B 0.2806 0.2789 0.3382 0.033 Uiso calc R 1 . . H
C5 0.4908(4) 0.0525(4) 0.3441(3) 0.0266(8) Uani d . 1 . . C
H5A 0.5259 0.0665 0.4150 0.032 Uiso calc R 1 . . H
H5B 0.5345 0.1330 0.3076 0.032 Uiso calc R 1 . . H

loop_
_atom_site_aniso_label
_atom_site_aniso_U_11
_atom_site_aniso_U_22
_atom_site_aniso_U_33
_atom_site_aniso_U_12
_atom_site_aniso_U_13
_atom_site_aniso_U_23
Al 0.0138(4) 0.0195(5) 0.0198(5) 0.0021(4) 0.0013(3) 0.0001(4)
F1 0.0273(11) 0.0366(14) 0.0310(12) 0.0051(9) -0.0049(9) -0.0142(10)
F2 0.0170(10) 0.0407(13) 0.0409(13) -0.0052(9) 0.0037(9) 0.0106(11)
F3 0.0255(10) 0.0455(14) 0.0289(11) -0.0104(10) 0.0015(9) 0.0126(10)
F4 0.0223(10) 0.0353(13) 0.0357(12) 0.0139(9) -0.0058(9) -0.0045(10)
F5 0.0142(9) 0.0267(11) 0.0283(11) 0.0042(8) 0.0011(7) 0.0015(9)
O1 0.0199(12) 0.0372(17) 0.0317(14) 0.0080(11) -0.0040(11) -0.0127(12)
O2 0.0246(15) 0.070(2) 0.0464(19) -0.0048(15) -0.0067(13) 0.0148(18)
N1 0.0132(12) 0.0292(17) 0.0235(14) 0.0025(11) 0.0028(11) -0.0016(13)
N2 0.0187(13) 0.0255(16) 0.0209(14) -0.0051(12) 0.0001(11) -0.0006(12)
C1 0.0233(16) 0.0219(18) 0.0287(18) -0.0017(15) 0.0040(14) -0.0006(16)
C2 0.0234(16) 0.029(2) 0.0237(17) 0.0001(15) 0.0022(13) -0.0027(15)
C3 0.0238(17) 0.037(2) 0.0271(18) 0.0045(16) 0.0072(14) -0.0025(17)
C4 0.0204(16) 0.031(2) 0.0304(19) 0.0053(15) 0.0028(14) 0.0061(16)
C5 0.0179(16) 0.029(2) 0.0316(19) -0.0007(14) -0.0042(14) -0.0005(16)

loop_
_geom_bond_atom_site_label_1
_geom_bond_atom_site_label_2
_geom_bond_site_symmetry_2
_geom_bond_distance
_geom_bond_publ_flag
Al F4 . 1.713(2) y
Al F5 . 1.741(2) y
Al F2 . 1.762(2) y
Al F3 . 1.781(2) y
Al F1 . 1.804(2) y
Al O1 . 1.933(3) y
O1 H1WA . 0.83(2) ?
O1 H1WB . 0.82(2) ?
O2 H2WA . 0.82(4) ?
O2 H2WB . 0.81(2) ?
N1 C1 . 1.478(4) y
N1 C3 . 1.497(4) y
N1 H1A . 0.9000 ?
N1 H1B . 0.9000 ?
N2 C5 . 1.407(4) y
N2 C4 . 1.491(5) y
N2 H2A . 0.9000 ?
N2 H2B . 0.9000 ?
C1 C4 . 1.506(5) y
C1 H1C . 0.9700 ?
C1 H1D . 0.9700 ?
C2 C3 3_656 1.454(5) y
C2 C5 . 1.503(5) y
C2 H2C . 0.9700 ?
C2 H2D . 0.9700 ?
C3 H3A . 0.9700 ?
C3 H3B . 0.9700 ?
C4 H4A . 0.9700 ?
C4 H4B . 0.9700 ?
C5 H5A . 0.9700 ?
C5 H5B . 0.9700 ?
